data_1519038
loop_
_publ_author_name
'Perricone, A.'
'Slougui, A.'
'Perrin, A.'

_publ_section_title
;
 Rhenium octahedral clusters: the systems Re-S-Br and M-Re-S-Br (M = Na,
 K, Rb, Cs)
;
_journal_name_full 'Solid State Sciences'
_journal_page_first 657
_journal_page_last 666
_journal_volume 1
_journal_year 1999
_chemical_formula_sum 'Br10 Re6 S4'
_chemical_formula_weight 2044.54
_space_group_IT_number 2
_symmetry_cell_setting triclinic
_symmetry_Int_Tables_number 2
_symmetry_space_group_name_Hall '-P 1'
_symmetry_space_group_name_H-M 'P -1'
_cell_angle_alpha 82.71(2)
_cell_angle_beta 84.07(2)
_cell_angle_gamma 82.83(2)
_cell_formula_units_Z 1
_cell_length_a 9.200(2)
_cell_length_b 9.289(3)
_cell_length_c 12.840(2)
_cell_volume 1075.6(5)
_diffrn_ambient_temperature 293
_diffrn_radiation_probe x-ray
_diffrn_radiation_type MoK\a
_diffrn_radiation_wavelength 0.71073
_exptl_absorpt_coefficient_mu 52.237
_exptl_crystal_density_diffrn 6.285
_exptl_crystal_F_000 1721
_refine_ls_number_reflns 2944
_refine_ls_R_factor_gt 0.042
_refine_ls_wR_factor_gt 0.046
_cod_data_source_file SSS-1999-1-657-666-1.cif
_cod_data_source_block Re6S4Br10
_cod_database_code 1519038

loop_
_symmetry_equiv_pos_site_id
_symmetry_equiv_pos_as_xyz
1 x,y,z
2 -x,-y,-z

loop_
_atom_site_label
_atom_site_type_symbol
_atom_site_thermal_displace_type
_atom_site_fract_x
_atom_site_fract_y
_atom_site_fract_z
_atom_site_occupancy
_atom_site_U_iso_or_equiv
_atom_site_calc_flag
_atom_site_refinement_flags
_atom_site_disorder_assembly
_atom_site_disorder_group
Re2 Re Uiso 0.97229(9) 0.19310(10) 0.94228(6) 1.000 0.0147(3) . . . .
Re4 Re Uiso 0.07241(9) 0.05510(10) 0.11563(6) 1.000 0.0144(3) . . . .
Re6 Re Uiso 0.81245(9) 0.01880(10) 0.06695(6) 1.000 0.0147(3) . . . .
Br3 Br Uiso 0.0677(3) 0.5468(3) 0.1368(2) 1.000 0.0334(6) . . . .
Br4 Br Uiso 0.1708(3) 0.1284(3) 0.2707(2) 1.000 0.0352(6) . . . .
Br5 Br Uiso 0.4417(3) 0.9531(3) 0.8446(2) 1.000 0.0352(6) . . . .
Br7 Br Uiso 0.2295(3) 0.2251(3) 0.9919(2) 0.750 0.0248(8) . . . .
Br10 Br Uiso 0.1393(4) 0.7424(4) 0.8785(3) 0.520 0.0277(9) . . . .
Br11 Br Uiso 0.0824(4) 0.1124(4) 0.7693(3) 0.320 0.0267(10) . . . .
Br14 Br Uiso 0.2736(4) 0.8496(4) 0.1009(3) 0.340 0.0289(10) . . . .
S5 S Uiso 0.0824(4) 0.1124(4) 0.7693(3) 0.680 0.0267(10) . . . .
S8 S Uiso 0.2736(4) 0.8496(4) 0.1009(3) 0.660 0.0289(10) . . . .
S1 S Uiso 0.2295(3) 0.2251(3) 0.9919(2) 0.250 0.0248(8) . . . .
S4 S Uiso 0.1393(4) 0.7424(4) 0.8785(3) 0.480 0.0277(9) . . . .
Re1 Re Uiso 0.68365(9) 0.39580(10) 0.50101(7) 1.000 0.0163(3) . . . .
Re3 Re Uiso 0.41619(9) 0.32790(10) 0.50942(6) 1.000 0.0149(3) . . . .
Re5 Re Uiso 0.51430(10) 0.51190(10) 0.35445(6) 1.000 0.0158(3) . . . .
Br1 Br Uiso 0.3034(3) 0.0957(3) 0.5237(2) 1.000 0.0269(6) . . . .
Br2 Br Uiso 0.4670(3) 0.4746(3) 0.8422(2) 1.000 0.0353(8) . . . .
Br6 Br Uiso 0.0680(3) 0.7448(3) 0.4941(2) 1.000 0.0429(8) . . . .
Br8 Br Uiso 0.4155(4) 0.7810(4) 0.3503(2) 0.520 0.0250(9) . . . .
Br9 Br Uiso 0.2537(4) 0.4458(4) 0.3673(2) 0.590 0.0279(9) . . . .
Br12 Br Uiso 0.2285(4) 0.4264(4) 0.6482(3) 0.350 0.0290(10) . . . .
Br13 Br Uiso 0.3899(4) 0.7521(4) 0.6314(3) 0.420 0.0290(10) . . . .
S6 S Uiso 0.2285(4) 0.4264(4) 0.6482(3) 0.650 0.0290(10) . . . .
S7 S Uiso 0.3899(4) 0.7521(4) 0.6314(3) 0.580 0.0290(10) . . . .
S2 S Uiso 0.4155(4) 0.7810(4) 0.3503(2) 0.480 0.0250(9) . . . .
S3 S Uiso 0.2537(4) 0.4458(4) 0.3673(2) 0.410 0.0279(9) . . . .

loop_
_atom_type_symbol
_atom_type_description
_atom_type_scat_dispersion_real
_atom_type_scat_dispersion_imag
_atom_type_scat_source
Br Br -0.2901 2.4595 ' International Tables Vol C Tables 4.2.6.8 and 6.1.1.4'
Re Re -1.0185 7.2310 ' International Tables Vol C Tables 4.2.6.8 and 6.1.1.4'
S S 0.1246 0.1234 ' International Tables Vol C Tables 4.2.6.8 and 6.1.1.4'

loop_
_geom_angle_atom_site_label_1
_geom_angle_atom_site_label_2
_geom_angle_atom_site_label_3
_geom_angle
_geom_angle_site_symmetry_1
_geom_angle_site_symmetry_2
_geom_angle_site_symmetry_3
_geom_angle_publ_flag
Re6 Re2 Br7 118.96(7) 1_556 . 1_655 yes
Re6 Re2 Br11 118.20(10) 1_556 . 1_655 yes
Re4 Re2 Re6 59.83(4) 1_656 . 1_556 yes
Re4 Re2 Re6 60.09(4) 2_656 . 1_556 yes
Re6 Re2 Br3 134.61(8) 1_556 . 2_666 yes
Re6 Re2 Br14 58.66(9) 1_556 . 2_666 yes
Re6 Re2 Br10 58.50(9) 1_556 . 2_667 yes
Re6 Re2 Re6 89.87(4) 1_556 . 2_756 yes
Re4 Re2 Br7 59.13(7) 1_656 . 1_655 yes
Re4 Re2 Br7 119.03(8) 2_656 . 1_655 yes
Br3 Re2 Br7 91.92(10) 2_666 . 1_655 yes
Re6 Re2 Br7 59.14(7) 2_756 . 1_655 yes
Re4 Re2 Br11 118.45(10) 1_656 . 1_655 yes
Re4 Re2 Br11 58.12(9) 2_656 . 1_655 yes
Br3 Re2 Br11 91.78(11) 2_666 . 1_655 yes
Re6 Re2 Br11 58.70(9) 2_756 . 1_655 yes
Re4 Re2 Re4 89.78(4) 1_656 . 2_656 yes
Re4 Re2 Br3 135.89(8) 1_656 . 2_666 yes
Re4 Re2 Br14 118.48(10) 1_656 . 2_666 yes
Re4 Re2 Br10 58.95(9) 1_656 . 2_667 yes
Re4 Re2 Re6 59.78(4) 1_656 . 2_756 yes
Re4 Re2 Br3 134.33(7) 2_656 . 2_666 yes
Re4 Re2 Br14 58.90(9) 2_656 . 2_666 yes
Re4 Re2 Br10 118.59(9) 2_656 . 2_667 yes
Re4 Re2 Re6 59.89(4) 2_656 . 2_756 yes
Br3 Re2 Br14 90.81(11) 2_666 . 2_666 yes
Br3 Re2 Br10 91.81(11) 2_666 . 2_667 yes
Re6 Re2 Br3 135.51(8) 2_756 . 2_666 yes
Re6 Re2 Br14 118.78(10) 2_756 . 2_666 yes
Re6 Re2 Br10 118.72(9) 2_756 . 2_667 yes
Re2 Re4 Br4 135.18(8) 1_454 . . yes
Re6 Re4 Br4 135.17(8) 1_455 . . yes
Br4 Re4 Br14 91.81(11) . . 1_545 yes
Br4 Re4 Br7 90.62(9) . . 1_554 yes
Br4 Re4 Br11 91.16(11) . . 2_556 yes
Br4 Re4 Br10 91.80(11) . . 2_566 yes
Re6 Re4 Br4 134.74(8) 2_655 . . yes
Re2 Re4 Br4 134.59(8) 2_656 . . yes
Re2 Re4 Re6 59.89(4) 1_454 . 1_455 yes
Re2 Re4 Br14 118.44(10) 1_454 . 1_545 yes
Re2 Re4 Br7 59.60(7) 1_454 . 1_554 yes
Re2 Re4 Br11 119.02(10) 1_454 . 2_556 yes
Re2 Re4 Br10 58.87(9) 1_454 . 2_566 yes
Re2 Re4 Re6 60.10(4) 1_454 . 2_655 yes
Re2 Re4 Re2 90.23(4) 1_454 . 2_656 yes
Re6 Re4 Br14 118.30(10) 1_455 . 1_545 yes
Re6 Re4 Br7 119.49(7) 1_455 . 1_554 yes
Re6 Re4 Br11 59.14(9) 1_455 . 2_556 yes
Re6 Re4 Br10 58.50(9) 1_455 . 2_566 yes
Re6 Re4 Re6 90.09(4) 1_455 . 2_655 yes
Re2 Re4 Re6 60.33(4) 2_656 . 1_455 yes
Re6 Re4 Br14 58.36(9) 2_655 . 1_545 yes
Re2 Re4 Br14 57.99(9) 2_656 . 1_545 yes
Re6 Re4 Br7 59.41(7) 2_655 . 1_554 yes
Re2 Re4 Br7 119.45(7) 2_656 . 1_554 yes
Re6 Re4 Br11 119.07(10) 2_655 . 2_556 yes
Re2 Re4 Br11 59.04(9) 2_656 . 2_556 yes
Re6 Re4 Br10 118.96(10) 2_655 . 2_566 yes
Re2 Re4 Br10 118.82(9) 2_656 . 2_566 yes
Re2 Re4 Re6 60.04(4) 2_656 . 2_655 yes
Re2 Re6 Re4 60.28(4) 1_554 . 1_655 yes
Re2 Re6 Re4 59.87(4) 1_554 . 2_655 yes
Re2 Re6 Br7 119.27(7) 1_554 . 2_656 yes
Re2 Re6 Br11 118.29(9) 1_554 . 2_656 yes
Re2 Re6 Br14 58.00(9) 1_554 . 2_665 yes
Re2 Re6 Br5 134.12(8) 1_554 . 2_666 yes
Re2 Re6 Br10 59.28(9) 1_554 . 2_666 yes
Re2 Re6 Re2 90.14(4) 1_554 . 2_756 yes
Re4 Re6 Re4 89.91(4) 1_655 . 2_655 yes
Re4 Re6 Br7 119.38(8) 1_655 . 2_656 yes
Re4 Re6 Br11 58.01(9) 1_655 . 2_656 yes
Re4 Re6 Br14 118.28(10) 1_655 . 2_665 yes
Re4 Re6 Br5 135.36(7) 1_655 . 2_666 yes
Re4 Re6 Br10 59.36(9) 1_655 . 2_666 yes
Re2 Re6 Re4 59.78(4) 2_756 . 1_655 yes
Re4 Re6 Br7 59.40(7) 2_655 . 2_656 yes
Re4 Re6 Br11 118.58(10) 2_655 . 2_656 yes
Re4 Re6 Br14 58.62(9) 2_655 . 2_665 yes
Re4 Re6 Br5 134.72(7) 2_655 . 2_666 yes
Re4 Re6 Br10 119.14(10) 2_655 . 2_666 yes
Re2 Re6 Re4 60.12(4) 2_756 . 2_655 yes
Br5 Re6 Br7 91.01(9) 2_666 . 2_656 yes
Re2 Re6 Br7 59.61(7) 2_756 . 2_656 yes
Br5 Re6 Br11 92.80(11) 2_666 . 2_656 yes
Re2 Re6 Br11 58.49(9) 2_756 . 2_656 yes
Br5 Re6 Br14 91.18(11) 2_666 . 2_665 yes
Re2 Re6 Br14 118.72(10) 2_756 . 2_665 yes
Br5 Re6 Br10 90.65(11) 2_666 . 2_666 yes
Re2 Re6 Br5 135.74(8) 2_756 . 2_666 yes
Re2 Re6 Br10 119.14(10) 2_756 . 2_666 yes
Re3 Re1 Br13 59.01(9) . . 2_666 yes
Re3 Re1 Re5 60.03(4) 2_666 . . yes
Re5 Re1 Re5 90.32(4) . . 2_666 yes
Re5 Re1 Br6 135.86(7) . . 2_666 yes
Re5 Re1 Br8 119.25(9) . . 2_666 yes
Re5 Re1 Br9 119.07(9) . . 2_666 yes
Re5 Re1 Br12 58.51(9) . . 2_666 yes
Re5 Re1 Br13 58.21(9) . . 2_666 yes
Re3 Re1 Re5 60.20(4) 2_666 . 2_666 yes
Re3 Re1 Br6 134.80(8) 2_666 . 2_666 yes
Re3 Re1 Br8 119.59(9) 2_666 . 2_666 yes
Re3 Re1 Br9 59.04(9) 2_666 . 2_666 yes
Re3 Re1 Br12 59.20(9) 2_666 . 2_666 yes
Re3 Re1 Br13 118.24(10) 2_666 . 2_666 yes
Re5 Re1 Br6 133.82(7) 2_666 . 2_666 yes
Re5 Re1 Br8 59.40(9) 2_666 . 2_666 yes
Re5 Re1 Br9 59.01(9) 2_666 . 2_666 yes
Re5 Re1 Br12 119.38(10) 2_666 . 2_666 yes
Re5 Re1 Br13 119.04(10) 2_666 . 2_666 yes
Br6 Re1 Br8 90.22(11) 2_666 . 2_666 yes
Br6 Re1 Br9 90.35(11) 2_666 . 2_666 yes
Br6 Re1 Br12 91.91(11) 2_666 . 2_666 yes
Br6 Re1 Br13 92.52(11) 2_666 . 2_666 yes
Re3 Re1 Br12 118.77(10) . . 2_666 yes
Re3 Re1 Re5 60.27(4) . . . yes
Re3 Re1 Re3 90.16(4) . . 2_666 yes
Re3 Re1 Re5 60.06(4) . . 2_666 yes
Re3 Re1 Br6 135.02(8) . . 2_666 yes
Re3 Re1 Br8 58.99(9) . . 2_666 yes
Re3 Re1 Br9 119.06(9) . . 2_666 yes
Re5 Re3 S6 58.23(9) 2_666 . . yes
Re1 Re3 Br13 58.64(9) . . 2_666 yes
Re5 Re3 Br1 135.47(7) . . . yes
Re5 Re3 Br9 58.89(9) . . . yes
Re5 Re3 Br12 118.27(10) . . . yes
Re5 Re3 S6 118.27(10) . . . yes
Re5 Re3 S3 58.89(9) . . . yes
Re1 Re3 Re5 59.95(4) 2_666 . . yes
Re5 Re3 Re5 90.16(4) . . 2_666 yes
Re5 Re3 Br8 118.97(9) . . 2_666 yes
Re5 Re3 Br13 57.98(9) . . 2_666 yes
Br1 Re3 Br9 91.75(11) . . . yes
Br1 Re3 Br12 91.81(11) . . . yes
Br1 Re3 S6 91.81(11) . . . yes
Br1 Re3 S3 91.75(11) . . . yes
Re1 Re3 Br1 135.19(8) 2_666 . . yes
Re5 Re3 Br1 134.38(7) 2_666 . . yes
Br1 Re3 Br8 90.55(11) . . 2_666 yes
Br1 Re3 Br13 92.37(11) . . 2_666 yes
Re1 Re3 Br9 58.96(9) 2_666 . . yes
Re5 Re3 Br9 118.95(9) 2_666 . . yes
Re1 Re3 Br12 58.33(9) 2_666 . . yes
Re5 Re3 Br12 58.23(9) 2_666 . . yes
Re1 Re3 S6 58.33(9) 2_666 . . yes
Re1 Re3 Re5 59.95(4) . . . yes
Re1 Re3 Br1 134.97(8) . . . yes
Re1 Re3 Br9 118.84(9) . . . yes
Re1 Re3 Br12 118.30(10) . . . yes
Re1 Re3 S6 118.30(10) . . . yes
Re1 Re3 S3 118.84(9) . . . yes
Re1 Re3 Re1 89.84(4) . . 2_666 yes
Re1 Re3 Re5 60.09(4) . . 2_666 yes
Re1 Re3 Br8 59.02(9) . . 2_666 yes
Re5 Re3 Br13 118.70(10) 2_666 . 2_666 yes
Re1 Re3 Re5 60.00(4) 2_666 . 2_666 yes
Re1 Re3 S3 58.96(9) 2_666 . . yes
Re5 Re3 S3 118.95(9) 2_666 . . yes
Re5 Re3 Br8 59.42(9) 2_666 . 2_666 yes
Re1 Re3 Br8 119.41(9) 2_666 . 2_666 yes
Re1 Re3 Br13 117.92(9) 2_666 . 2_666 yes
Re1 Re5 Br13 118.90(10) 2_666 . 2_666 yes
Re1 Re5 Br12 58.63(9) . . 2_666 yes
Re3 Re5 Br2 135.56(8) 2_666 . 2_666 yes
Re3 Re5 Br12 59.21(9) 2_666 . 2_666 yes
Re3 Re5 Br13 118.88(10) 2_666 . 2_666 yes
Br2 Re5 Br12 91.72(11) 2_666 . 2_666 yes
Br2 Re5 Br13 90.84(11) 2_666 . 2_666 yes
Re1 Re5 Br2 135.03(8) . . 2_666 yes
Re1 Re5 Br12 119.05(10) 2_666 . 2_666 yes
Re3 Re5 Br2 134.59(8) . . 2_666 yes
Re3 Re5 Br12 118.41(10) . . 2_666 yes
Re3 Re5 Br13 59.06(9) . . 2_666 yes
Re1 Re5 Br8 58.71(7) 2_666 . . yes
Re3 Re5 Br8 58.69(8) 2_666 . . yes
Br2 Re5 Br8 92.11(9) 2_666 . . yes
Re1 Re5 Br9 58.92(8) 2_666 . . yes
Re3 Re5 Br9 118.77(8) 2_666 . . yes
Re1 Re5 Br13 58.91(9) . . 2_666 yes
Re3 Re5 Br8 118.55(8) . . . yes
Re3 Re5 Br9 58.89(7) . . . yes
Re3 Re5 S2 118.55(8) . . . yes
Re3 Re5 S3 58.89(7) . . . yes
Re1 Re5 Re3 59.85(4) 2_666 . . yes
Re3 Re5 Re3 89.85(4) . . 2_666 yes
Re1 Re5 Re3 59.78(4) . . . yes
Re1 Re5 Br8 118.65(8) . . . yes
Re1 Re5 Br9 118.66(8) . . . yes
Re1 Re5 S2 118.65(8) . . . yes
Re1 Re5 S3 118.66(8) . . . yes
Re1 Re5 Re1 89.68(4) . . 2_666 yes
Re1 Re5 Re3 59.97(4) . . 2_666 yes
Re3 Re5 S3 118.77(8) 2_666 . . yes
Br2 Re5 S3 91.17(9) 2_666 . . yes
Br2 Re5 Br9 91.17(9) 2_666 . . yes
Re1 Re5 S2 58.71(7) 2_666 . . yes
Re3 Re5 S2 58.69(8) 2_666 . . yes
Br2 Re5 S2 92.11(9) 2_666 . . yes
Re1 Re5 S3 58.92(8) 2_666 . . yes
Re1 Re5 Br2 135.29(8) 2_666 . 2_666 yes
Re1 Re5 Re3 59.85(4) 2_666 . 2_666 yes
Re2 Br7 Re4 61.26(7) 1_455 . 1_556 yes
Re4 Br7 Re6 61.19(7) 1_556 . 2_656 yes
Re2 Br7 Re6 61.25(7) 1_455 . 2_656 yes
Re2 Br10 Re4 62.18(9) 2_667 . 2_566 yes
Re2 Br10 Re6 62.22(9) 2_667 . 2_666 yes
Re4 Br10 Re6 62.14(9) 2_566 . 2_666 yes
Re4 Br11 Re6 62.85(10) 2_556 . 2_656 yes
Re2 Br11 Re6 62.82(10) 1_455 . 2_656 yes
Re2 Br11 Re4 62.85(10) 1_455 . 2_556 yes
Re2 Br14 Re4 63.11(10) 2_666 . 1_565 yes
Re2 Br14 Re6 63.34(10) 2_666 . 2_665 yes
Re4 Br14 Re6 63.02(10) 1_565 . 2_665 yes
Re1 Br8 Re3 61.99(8) 2_666 . 2_666 yes
Re3 Br8 Re5 61.88(9) 2_666 . . yes
Re1 Br8 Re5 61.89(9) 2_666 . . yes
Re1 Br9 Re3 62.01(8) 2_666 . . yes
Re3 Br9 Re5 62.22(9) . . . yes
Re1 Br9 Re5 62.07(9) 2_666 . . yes
Re1 Br12 Re5 62.87(10) 2_666 . 2_666 yes
Re1 Br12 Re3 62.48(10) 2_666 . . yes
Re3 Br12 Re5 62.56(9) . . 2_666 yes
Re1 Br13 Re3 62.36(10) 2_666 . 2_666 yes
Re1 Br13 Re5 62.88(10) 2_666 . 2_666 yes
Re3 Br13 Re5 62.96(10) 2_666 . 2_666 yes
Re2 S1 Re6 61.25(7) 1_455 . 2_656 yes
Re4 S1 Re6 61.19(7) 1_556 . 2_656 yes
Re2 S1 Re4 61.26(7) 1_455 . 1_556 yes
Re2 S4 Re6 62.22(9) 2_667 . 2_666 yes
Re2 S4 Re4 62.18(9) 2_667 . 2_566 yes
Re4 S4 Re6 62.14(9) 2_566 . 2_666 yes
Re2 S5 Re6 62.82(10) 1_455 . 2_656 yes
Re4 S5 Re6 62.85(10) 2_556 . 2_656 yes
Re2 S5 Re4 62.85(10) 1_455 . 2_556 yes
Re2 S8 Re4 63.11(10) 2_666 . 1_565 yes
Re2 S8 Re6 63.34(10) 2_666 . 2_665 yes
Re4 S8 Re6 63.02(10) 1_565 . 2_665 yes
Re3 S2 Re5 61.88(9) 2_666 . . yes
Re1 S2 Re3 61.99(8) 2_666 . 2_666 yes
Re1 S2 Re5 61.89(9) 2_666 . . yes
Re3 S3 Re5 62.22(9) . . . yes
Re1 S3 Re5 62.07(9) 2_666 . . yes
Re1 S3 Re3 62.01(8) 2_666 . . yes
Re3 S6 Re5 62.56(9) . . 2_666 yes
Re1 S6 Re3 62.48(10) 2_666 . . yes
Re1 S6 Re5 62.87(10) 2_666 . 2_666 yes
Re3 S7 Re5 62.96(10) 2_666 . 2_666 yes
Re1 S7 Re3 62.36(10) 2_666 . 2_666 yes
Re1 S7 Re5 62.88(10) 2_666 . 2_666 yes

loop_
_geom_bond_atom_site_label_1
_geom_bond_atom_site_label_2
_geom_bond_distance
_geom_bond_site_symmetry_1
_geom_bond_site_symmetry_2
_geom_bond_publ_flag
Re2 Re6 2.6070(15) . 1_556 yes
Re2 Br7 2.575(3) . 1_655 yes
Re2 Br11 2.508(4) . 1_655 yes
Re2 Re4 2.6174(14) . 1_656 yes
Re2 Re4 2.6024(15) . 2_656 yes
Re2 Br3 2.497(3) . 2_666 yes
Re2 Br14 2.474(4) . 2_666 yes
Re2 Br10 2.533(4) . 2_667 yes
Re2 Re6 2.6169(15) . 2_756 yes
Re4 Br4 2.473(3) . . yes
Re4 Re6 2.6054(15) . 1_455 yes
Re4 Br14 2.499(4) . 1_545 yes
Re4 Br7 2.562(3) . 1_554 yes
Re4 Br11 2.483(4) . 2_556 yes
Re4 Br10 2.536(4) . 2_566 yes
Re4 Re6 2.6083(14) . 2_655 yes
Re6 Br7 2.562(3) . 2_656 yes
Re6 Br11 2.514(4) . 2_656 yes
Re6 Br14 2.492(4) . 2_665 yes
Re6 Br5 2.490(3) . 2_666 yes
Re6 Br10 2.513(4) . 2_666 yes
Re1 Re3 2.6037(15) . . yes
Re1 Re5 2.6083(15) . . yes
Re1 Re3 2.6074(16) . 2_666 yes
Re1 Re5 2.6099(15) . 2_666 yes
Re1 Br6 2.489(3) . 2_666 yes
Re1 Br8 2.528(3) . 2_666 yes
Re1 Br9 2.530(3) . 2_666 yes
Re1 Br12 2.502(4) . 2_666 yes
Re1 Br13 2.510(4) . 2_666 yes
Re3 Re5 2.6165(14) . . yes
Re3 Br1 2.486(3) . . yes
Re3 Br9 2.532(3) . . yes
Re3 Br12 2.525(4) . . yes
Re3 S6 2.525(4) . . yes
Re3 S3 2.532(3) . . yes
Re3 Re5 2.6091(15) . 2_666 yes
Re3 Br8 2.528(3) . 2_666 yes
Re3 Br13 2.520(4) . 2_666 yes
Re5 Br8 2.547(4) . . yes
Re5 Br9 2.532(4) . . yes
Re5 S2 2.547(4) . . yes
Re5 S3 2.532(4) . . yes
Re5 Br2 2.501(3) . 2_666 yes
Re5 Br12 2.499(4) . 2_666 yes
Re5 Br13 2.491(4) . 2_666 yes

loop_
_geom_torsion_atom_site_label_1
_geom_torsion_atom_site_label_2
_geom_torsion_atom_site_label_3
_geom_torsion_atom_site_label_4
_geom_torsion
_geom_torsion_site_symmetry_1
_geom_torsion_site_symmetry_2
_geom_torsion_site_symmetry_3
_geom_torsion_site_symmetry_4
_geom_torsion_publ_flag
Br4 Re4 Re6 Re2 125.43(11) . . 1_455 1_454 no
Br4 Re4 Re6 Br7 -125.62(12) . . 1_455 2_556 no
Br4 Re4 Re6 Br5 1.18(16) . . 1_455 2_566 no
Br4 Re4 Re6 Br10 55.65(15) . . 1_455 2_566 no
Br4 Re4 Re6 Re2 -124.96(11) . . 1_455 2_656 no
Br4 Re4 Br7 Re2 -144.70(9) . . 1_554 1_454 no
Br4 Re4 Br7 Re6 144.24(8) . . 1_554 2_655 no
Br4 Re4 Br10 Re2 144.11(9) . . 2_566 1_454 no
Br4 Re4 Br10 Re6 -144.38(9) . . 2_566 1_455 no
Br4 Re4 Re6 Re2 -125.61(11) . . 2_655 1_454 no
Br4 Re4 Re6 Br7 -55.37(13) . . 2_655 1_554 no
Br4 Re4 Re6 Re2 124.72(11) . . 2_655 2_656 no
Re5 Re1 Re3 Br1 125.89(10) . . . . no
Re5 Re1 Re3 Br9 -0.94(10) . . . . no
Re5 Re1 Re3 S6 -108.05(11) . . . . no
Re5 Re1 Re3 Re1 -54.77(4) . . . 2_666 no
Re5 Re1 Re3 Re5 -109.66(5) . . . 2_666 no
Re5 Re1 Re3 Br8 -179.83(10) . . . 2_666 no
Re3 Re1 Re3 Re5 54.77(4) 2_666 . . . no
Re3 Re1 Re3 Br1 -179.34(10) 2_666 . . . no
Re3 Re1 Re3 Br9 53.82(10) 2_666 . . . no
Re3 Re1 Re3 S6 -53.29(11) 2_666 . . . no
Re3 Re1 Re3 Re1 0.00(6) 2_666 . . 2_666 no
Re3 Re1 Re3 Re5 -54.89(4) 2_666 . . 2_666 no
Re3 Re1 Re3 Br8 -125.07(10) 2_666 . . 2_666 no
Re5 Re1 Re3 Re5 109.66(5) 2_666 . . . no
Re5 Re1 Re3 Br1 -124.46(10) 2_666 . . . no
Re5 Re1 Re3 Br9 108.71(10) 2_666 . . . no
Re5 Re1 Re3 S6 1.60(11) 2_666 . . . no
Re5 Re1 Re3 Re1 54.89(4) 2_666 . . 2_666 no
Re5 Re1 Re3 Br8 -70.18(10) 2_666 . . 2_666 no
Br6 Re1 Re3 Re5 -126.71(11) 2_666 . . . no
Br6 Re1 Re3 Br1 -0.82(15) 2_666 . . . no
Br6 Re1 Re3 Br9 -127.65(13) 2_666 . . . no
Br6 Re1 Re3 S6 125.24(14) 2_666 . . . no
Br6 Re1 Re3 Re1 178.53(10) 2_666 . . 2_666 no
Br6 Re1 Re3 Re5 123.64(11) 2_666 . . 2_666 no
Br6 Re1 Re3 Br8 53.46(13) 2_666 . . 2_666 no
Br8 Re1 Re3 Re5 179.83(10) 2_666 . . . no
Br8 Re1 Re3 Br1 -54.28(13) 2_666 . . . no
Br8 Re1 Re3 Br9 178.89(14) 2_666 . . . no
Br8 Re1 Re3 S6 71.78(14) 2_666 . . . no
Br8 Re1 Re3 Re1 125.07(10) 2_666 . . 2_666 no
Br8 Re1 Re3 Re5 70.18(10) 2_666 . . 2_666 no
Br9 Re1 Re3 Re5 108.83(10) 2_666 . . . no
Br9 Re1 Re3 Br1 -125.29(13) 2_666 . . . no
Br9 Re1 Re3 Br9 107.88(13) 2_666 . . . no
Br9 Re1 Re3 S6 0.77(14) 2_666 . . . no
Br9 Re1 Re3 Re1 54.06(10) 2_666 . . 2_666 no
Br9 Re1 Re3 Re5 -0.83(10) 2_666 . . 2_666 no
Br9 Re1 Re3 Br8 -71.01(13) 2_666 . . 2_666 no
Re3 Re1 Re5 Br8 108.18(10) . . . . no
Re3 Re1 Re5 Br9 0.94(10) . . . . no
Re3 Re1 Re5 Re1 54.69(4) . . . 2_666 no
Re3 Re1 Re5 Re3 109.46(4) . . . 2_666 no
Re3 Re1 Re5 Br2 -124.51(11) . . . 2_666 no
Re3 Re1 Re5 Re3 -109.46(4) 2_666 . . . no
Re3 Re1 Re5 Br8 -1.28(10) 2_666 . . . no
Re3 Re1 Re5 Br9 -108.52(10) 2_666 . . . no
Re3 Re1 Re5 Re1 -54.77(4) 2_666 . . 2_666 no
Re3 Re1 Re5 Br2 126.03(11) 2_666 . . 2_666 no
Re5 Re1 Re5 Re3 -54.69(4) 2_666 . . . no
Re5 Re1 Re5 Br8 53.49(10) 2_666 . . . no
Re5 Re1 Re5 Br9 -53.75(10) 2_666 . . . no
Re5 Re1 Re5 Re1 0.00(5) 2_666 . . 2_666 no
Re5 Re1 Re5 Re3 54.77(4) 2_666 . . 2_666 no
Re5 Re1 Re5 Br2 -179.20(11) 2_666 . . 2_666 no
Br6 Re1 Re5 Re3 125.53(11) 2_666 . . . no
Br6 Re1 Re5 Br8 -126.29(14) 2_666 . . . no
Br6 Re1 Re5 Br9 126.48(14) 2_666 . . . no
Br6 Re1 Re5 Re1 -179.78(11) 2_666 . . 2_666 no
Br6 Re1 Re5 Re3 -125.01(11) 2_666 . . 2_666 no
Br6 Re1 Re5 Br2 1.03(16) 2_666 . . 2_666 no
Br8 Re1 Re5 Re3 -0.16(10) 2_666 . . . no
Br8 Re1 Re5 Br8 108.02(13) 2_666 . . . no
Br8 Re1 Re5 Br9 0.78(14) 2_666 . . . no
Br8 Re1 Re5 Re1 54.53(10) 2_666 . . 2_666 no
Br8 Re1 Re5 Re3 109.30(10) 2_666 . . 2_666 no
Br8 Re1 Re5 Br2 -124.67(14) 2_666 . . 2_666 no
Br9 Re1 Re5 Re3 -108.81(10) 2_666 . . . no
Br9 Re1 Re5 Br8 -0.63(14) 2_666 . . . no
Br9 Re1 Re5 Br9 -107.87(13) 2_666 . . . no
Br9 Re1 Re5 Re1 -54.12(10) 2_666 . . 2_666 no
Br9 Re1 Re5 Re3 0.65(10) 2_666 . . 2_666 no
Br9 Re1 Re5 Br2 126.68(14) 2_666 . . 2_666 no
Re3 Re1 Re3 Re5 -54.96(4) . . 2_666 . no
Re3 Re1 Re3 Br8 -53.66(10) . . 2_666 . no
Re3 Re1 Re3 S7 53.80(11) . . 2_666 . no
Re3 Re1 Re3 Re1 0.00(5) . . 2_666 2_666 no
Re3 Re1 Re3 Re5 54.77(4) . . 2_666 2_666 no
Re3 Re1 Re3 Br1 -179.34(10) . . 2_666 2_666 no
Re3 Re1 Re3 Br9 124.38(10) . . 2_666 2_666 no
Re5 Re1 Re3 Br8 1.30(10) . . 2_666 . no
Re5 Re1 Re3 S7 108.76(11) . . 2_666 . no
Re5 Re1 Re3 Re1 54.96(4) . . 2_666 2_666 no
Re5 Re1 Re3 Re5 109.73(4) . . 2_666 2_666 no
Re5 Re1 Re3 Br1 -124.38(10) . . 2_666 2_666 no
Re5 Re1 Re3 Br9 179.34(10) . . 2_666 2_666 no
Re5 Re1 Re3 Re5 -109.73(4) 2_666 . 2_666 . no
Re5 Re1 Re3 Br8 -108.44(10) 2_666 . 2_666 . no
Re5 Re1 Re3 S7 -0.97(11) 2_666 . 2_666 . no
Br6 Re1 Re3 Re5 126.51(10) 2_666 . 2_666 . no
Br6 Re1 Re3 Br8 127.80(13) 2_666 . 2_666 . no
Br6 Re1 Re3 S7 -124.73(14) 2_666 . 2_666 . no
Br8 Re1 Re3 Re5 -108.74(10) 2_666 . 2_666 . no
Br8 Re1 Re3 Br8 -107.44(13) 2_666 . 2_666 . no
Br8 Re1 Re3 S7 0.02(15) 2_666 . 2_666 . no
Br9 Re1 Re3 Re5 -179.34(10) 2_666 . 2_666 . no
Br9 Re1 Re3 Br8 -178.05(13) 2_666 . 2_666 . no
Br9 Re1 Re3 S7 -70.58(14) 2_666 . 2_666 . no
Re3 Re1 Re5 Br2 125.95(11) . . 2_666 . no
Re3 Re1 Re5 S6 -1.63(11) . . 2_666 . no
Re3 Re1 Re5 S7 -108.50(11) . . 2_666 . no
Re3 Re1 Re5 Re1 -54.86(4) . . 2_666 2_666 no
Re3 Re1 Re5 Re3 -109.49(4) . . 2_666 2_666 no
Re3 Re1 Re5 Br8 69.50(10) . . 2_666 2_666 no
Re3 Re1 Re5 Br9 -179.15(10) . . 2_666 2_666 no
Re5 Re1 Re5 Re3 54.86(4) . . 2_666 . no
Re5 Re1 Re5 Br2 -179.19(11) . . 2_666 . no
Re5 Re1 Re5 S6 53.23(11) . . 2_666 . no
Re5 Re1 Re5 S7 -53.64(11) . . 2_666 . no
Re5 Re1 Re5 Re1 0.00(4) . . 2_666 2_666 no
Re5 Re1 Re5 Re3 -54.63(4) . . 2_666 2_666 no
Re5 Re1 Re5 Br8 124.37(10) . . 2_666 2_666 no
Re5 Re1 Re5 Br9 -124.29(10) . . 2_666 2_666 no
Re3 Re1 Re5 Re3 109.49(4) 2_666 . 2_666 . no
Re3 Re1 Re5 Br2 -124.56(11) 2_666 . 2_666 . no
Re3 Re1 Re5 S6 107.86(11) 2_666 . 2_666 . no
Re3 Re1 Re5 S7 0.99(11) 2_666 . 2_666 . no
Br6 Re1 Re5 Re3 -125.35(11) 2_666 . 2_666 . no
Br6 Re1 Re5 Br2 0.59(16) 2_666 . 2_666 . no
Br6 Re1 Re5 S6 -126.98(14) 2_666 . 2_666 . no
Br6 Re1 Re5 S7 126.15(14) 2_666 . 2_666 . no
Br8 Re1 Re5 Re3 -69.50(10) 2_666 . 2_666 . no
Br8 Re1 Re5 Br2 56.44(14) 2_666 . 2_666 . no
Br8 Re1 Re5 S6 -71.13(14) 2_666 . 2_666 . no
Br8 Re1 Re5 S7 -178.01(14) 2_666 . 2_666 . no
Br9 Re1 Re5 Re3 179.15(10) 2_666 . 2_666 . no
Br9 Re1 Re5 Br2 -54.90(14) 2_666 . 2_666 . no
Br9 Re1 Re5 S6 177.52(14) 2_666 . 2_666 . no
Br9 Re1 Re5 S7 70.65(14) 2_666 . 2_666 . no
Re3 Re1 Br8 Re5 -71.27(7) . . 2_666 2_666 no
Re5 Re1 Br8 Re3 0.16(10) . . 2_666 . no
Re5 Re1 Br8 Re5 -71.10(8) . . 2_666 2_666 no
Re3 Re1 Br8 Re3 70.27(8) 2_666 . 2_666 . no
Re5 Re1 Br8 Re3 71.27(7) 2_666 . 2_666 . no
Br6 Re1 Br8 Re3 -145.39(9) 2_666 . 2_666 . no
Br9 Re1 Br8 Re3 124.25(10) 2_666 . 2_666 . no
Re3 Re1 Br9 Re3 -70.76(8) . . 2_666 2_666 no
Re3 Re1 Br9 Re5 0.84(10) . . 2_666 2_666 no
Re5 Re1 Br9 Re3 -0.65(10) . . 2_666 2_666 no
Re5 Re1 Br9 Re5 70.95(8) . . 2_666 2_666 no
Re1 Re3 Re5 Br8 -108.35(10) . . . . no
Re1 Re3 Re5 Br9 -179.03(10) . . . . no
Re1 Re3 Re5 Re1 -109.32(5) . . . 2_666 no
Re1 Re3 Re5 Re3 -54.72(4) . . . 2_666 no
Re1 Re3 Re5 Br2 125.13(11) . . . 2_666 no
Br1 Re3 Re5 Re1 -125.19(11) . . . . no
Br1 Re3 Re5 Br8 126.47(14) . . . . no
Br1 Re3 Re5 Br9 55.78(14) . . . . no
Br1 Re3 Re5 Re1 125.49(11) . . . 2_666 no
Br1 Re3 Re5 Re3 -179.90(11) . . . 2_666 no
Br1 Re3 Re5 Br2 -0.06(18) . . . 2_666 no
Br9 Re3 Re5 Re1 179.03(10) . . . . no
Br9 Re3 Re5 Br8 70.69(13) . . . . no
Br9 Re3 Re5 Re1 69.71(10) . . . 2_666 no
Br9 Re3 Re5 Re3 124.32(10) . . . 2_666 no
Br9 Re3 Re5 Br2 -55.84(14) . . . 2_666 no
S6 Re3 Re5 Re1 108.10(11) . . . . no
S6 Re3 Re5 Br8 -0.25(14) . . . . no
S6 Re3 Re5 Br9 -70.93(14) . . . . no
S6 Re3 Re5 Re1 -1.22(11) . . . 2_666 no
S6 Re3 Re5 Re3 53.39(11) . . . 2_666 no
S6 Re3 Re5 Br2 -126.77(14) . . . 2_666 no
Re1 Re3 Re5 Re1 109.32(5) 2_666 . . . no
Re1 Re3 Re5 Br8 0.98(10) 2_666 . . . no
Re1 Re3 Re5 Br9 -69.71(10) 2_666 . . . no
Re1 Re3 Re5 Re3 54.61(4) 2_666 . . 2_666 no
Re1 Re3 Re5 Br2 -125.55(11) 2_666 . . 2_666 no
Re5 Re3 Re5 Re1 54.72(4) 2_666 . . . no
Re5 Re3 Re5 Br8 -53.63(10) 2_666 . . . no
Re5 Re3 Re5 Br9 -124.32(10) 2_666 . . . no
Re5 Re3 Re5 Re1 -54.61(4) 2_666 . . 2_666 no
Re5 Re3 Re5 Re3 0.00(6) 2_666 . . 2_666 no
Re5 Re3 Re5 Br2 179.84(11) 2_666 . . 2_666 no
Br8 Re3 Re5 Re1 0.16(10) 2_666 . . . no
Br8 Re3 Re5 Br8 -108.18(13) 2_666 . . . no
Br8 Re3 Re5 Br9 -178.87(14) 2_666 . . . no
Br8 Re3 Re5 Re1 -109.16(10) 2_666 . . 2_666 no
Br8 Re3 Re5 Re3 -54.55(10) 2_666 . . 2_666 no
Br8 Re3 Re5 Br2 125.29(14) 2_666 . . 2_666 no
Re1 Re3 Br9 Re5 0.96(10) . . . . no
Re1 Re3 Br9 Re1 -70.41(8) . . . 2_666 no
Re5 Re3 Br9 Re1 -71.37(7) . . . 2_666 no
Br1 Re3 Br9 Re5 -144.54(9) . . . . no
Br1 Re3 Br9 Re1 144.09(9) . . . 2_666 no
S6 Re3 Br9 Re5 123.65(10) . . . . no
S6 Re3 Br9 Re1 52.28(10) . . . 2_666 no
Re1 Re3 Br9 Re5 71.37(7) 2_666 . . . no
Re5 Re3 Br9 Re5 70.72(8) 2_666 . . . no
Re5 Re3 Br9 Re1 -0.65(10) 2_666 . . 2_666 no
Re1 Re3 S6 Re1 70.37(9) . . . 2_666 no
Re1 Re3 S6 Re5 -1.63(11) . . . 2_666 no
Re5 Re3 S6 Re1 1.24(11) . . . 2_666 no
Re5 Re3 S6 Re5 -70.77(9) . . . 2_666 no
Br1 Re3 S6 Re1 -144.53(9) . . . 2_666 no
Br1 Re3 S6 Re5 143.46(9) . . . 2_666 no
Br9 Re3 S6 Re1 -52.78(10) . . . 2_666 no
Br9 Re3 S6 Re5 -124.79(11) . . . 2_666 no
Re1 Re3 S6 Re5 -72.01(7) 2_666 . . 2_666 no
Re5 Re3 S6 Re1 72.01(7) 2_666 . . 2_666 no
Br8 Re3 S6 Re1 124.90(11) 2_666 . . 2_666 no
Br8 Re3 S6 Re5 52.89(10) 2_666 . . 2_666 no
Re1 Re3 Re5 Br2 -125.56(11) . . 2_666 . no
Re1 Re3 Re5 S6 178.34(11) . . 2_666 . no
Re1 Re3 Re5 S7 108.54(11) . . 2_666 . no
Re1 Re3 Re5 Re1 109.17(4) . . 2_666 2_666 no
Re1 Re3 Re5 Re3 54.61(4) . . 2_666 2_666 no
Re1 Re3 Re5 Br8 -69.52(9) . . 2_666 2_666 no
Re1 Re3 Re5 Br9 0.83(10) . . 2_666 2_666 no
Re5 Re3 Re5 Re1 -54.61(4) . . 2_666 . no
Re5 Re3 Re5 Br2 179.84(11) . . 2_666 . no
Re5 Re3 Re5 S6 123.74(11) . . 2_666 . no
Re5 Re3 Re5 S7 53.93(11) . . 2_666 . no
Re5 Re3 Re5 Re1 54.56(4) . . 2_666 2_666 no
Re5 Re3 Re5 Re3 0.00(5) . . 2_666 2_666 no
Re5 Re3 Re5 Br8 -124.13(10) . . 2_666 2_666 no
Re5 Re3 Re5 Br9 -53.78(10) . . 2_666 2_666 no
Br1 Re3 Re5 Re1 125.30(11) . . 2_666 . no
Br1 Re3 Re5 Br2 -0.26(16) . . 2_666 . no
Br1 Re3 Re5 S6 -56.36(14) . . 2_666 . no
Br1 Re3 Re5 S7 -126.16(14) . . 2_666 . no
Br1 Re3 Re5 Re1 -125.53(11) . . 2_666 2_666 no
Br1 Re3 Re5 Re3 179.91(11) . . 2_666 2_666 no
Br1 Re3 Re5 Br8 55.78(14) . . 2_666 2_666 no
Br1 Re3 Re5 Br9 126.13(13) . . 2_666 2_666 no
Br9 Re3 Re5 Re1 -108.52(10) . . 2_666 . no
Br9 Re3 Re5 Br2 125.92(14) . . 2_666 . no
Br9 Re3 Re5 S6 69.82(14) . . 2_666 . no
Br9 Re3 Re5 S7 0.02(15) . . 2_666 . no
Br9 Re3 Re5 Re1 0.64(10) . . 2_666 2_666 no
Br9 Re3 Re5 Re3 -53.92(10) . . 2_666 2_666 no
Br9 Re3 Re5 Br8 -178.05(13) . . 2_666 2_666 no
Br9 Re3 Re5 Br9 -107.70(13) . . 2_666 2_666 no
S6 Re3 Re5 Re1 -178.34(11) . . 2_666 . no
S6 Re3 Re5 Br2 56.10(15) . . 2_666 . no
S6 Re3 Re5 S7 -69.80(15) . . 2_666 . no
S6 Re3 Re5 Re1 -69.17(11) . . 2_666 2_666 no
S6 Re3 Re5 Re3 -123.74(11) . . 2_666 2_666 no
S6 Re3 Re5 Br8 112.14(14) . . 2_666 2_666 no
S6 Re3 Re5 Br9 -177.51(14) . . 2_666 2_666 no
Re1 Re3 Re5 Re1 -109.17(4) 2_666 . 2_666 . no
Re1 Re3 Re5 Br2 125.28(11) 2_666 . 2_666 . no
Re1 Re3 Re5 S6 69.17(11) 2_666 . 2_666 . no
Re1 Re3 Re5 S7 -0.63(11) 2_666 . 2_666 . no
Br8 Re3 Re5 Re1 69.52(9) 2_666 . 2_666 . no
Br8 Re3 Re5 Br2 -56.04(14) 2_666 . 2_666 . no
Br8 Re3 Re5 S6 -112.14(14) 2_666 . 2_666 . no
Br8 Re3 Re5 S7 178.06(14) 2_666 . 2_666 . no
Re1 Re3 Br8 Re5 71.29(7) . . 2_666 2_666 no
Re5 Re3 Br8 Re1 -0.16(10) . . 2_666 . no
Re5 Re3 Br8 Re5 71.12(8) . . 2_666 2_666 no
Br1 Re3 Br8 Re1 144.94(9) . . 2_666 . no
Br1 Re3 Br8 Re5 -143.77(9) . . 2_666 2_666 no
S6 Re3 Br8 Re1 -123.24(10) . . 2_666 . no
S6 Re3 Br8 Re5 -51.95(10) . . 2_666 2_666 no
Re1 Re3 Br8 Re1 -69.98(8) 2_666 . 2_666 . no
Re5 Re3 Br8 Re1 -71.29(7) 2_666 . 2_666 . no
Re1 Re5 Br8 Re1 -70.15(9) . . . 2_666 no
Re1 Re5 Br8 Re3 1.29(10) . . . 2_666 no
Re3 Re5 Br8 Re1 -0.99(10) . . . 2_666 no
Re3 Re5 Br8 Re3 70.46(9) . . . 2_666 no
Br9 Re5 Br8 Re1 52.91(8) . . . 2_666 no
Br9 Re5 Br8 Re3 124.36(8) . . . 2_666 no
Re1 Re5 Br8 Re3 71.45(6) 2_666 . . 2_666 no
Re3 Re5 Br8 Re1 -71.45(6) 2_666 . . 2_666 no
Br2 Re5 Br8 Re1 144.08(9) 2_666 . . 2_666 no
Br2 Re5 Br8 Re3 -144.47(9) 2_666 . . 2_666 no
Re1 Re5 Br9 Re3 -0.95(10) . . . . no
Re1 Re5 Br9 Re1 70.31(9) . . . 2_666 no
Re3 Re5 Br9 Re1 71.27(6) . . . 2_666 no
Br8 Re5 Br9 Re3 -124.01(8) . . . . no
Br8 Re5 Br9 Re1 -52.74(8) . . . 2_666 no
Re1 Re5 Br9 Re3 -71.27(6) 2_666 . . . no
Re3 Re5 Br9 Re3 -70.43(9) 2_666 . . . no
Re3 Re5 Br9 Re1 0.84(10) 2_666 . . 2_666 no
Br2 Re5 Br9 Re3 143.89(9) 2_666 . . . no
Br2 Re5 Br9 Re1 -144.85(9) 2_666 . . 2_666 no
